data_4107762
loop_
_publ_author_name
'Barry M. Trost'
'Jia Xie'

_publ_section_title
;
 Palladium-Catalyzed Diastereo- and Enantioselective Wagner-Meerwein
 Shift: Control of Absolute Stereochemistry in the C-C Bond Migration
 Event
;
_journal_name_full 'Journal of the American Chemical Society'
_journal_page_first 6231
_journal_page_last 6242
_journal_paper_doi 10.1021/ja7111299
_journal_volume 130
_journal_year 2008
_chemical_absolute_configuration ad
_chemical_formula_moiety 'C19 H22 O3'
_chemical_formula_sum 'C19 H22 O3'
_chemical_formula_weight 298.37
_chemical_name_systematic
; 
 ? 
;
_space_group_IT_number 19
_symmetry_cell_setting orthorhombic
_symmetry_space_group_name_Hall 'P 2ac 2ab'
_symmetry_space_group_name_H-M 'P 21 21 21'
_atom_sites_solution_hydrogens geom
_atom_sites_solution_primary direct
_atom_sites_solution_secondary difmap
_audit_creation_method SHELXL-97
_cell_angle_alpha 90.00
_cell_angle_beta 90.00
_cell_angle_gamma 90.00
_cell_formula_units_Z 4
_cell_length_a 6.4945(9)
_cell_length_b 14.400(2)
_cell_length_c 16.979(2)
_cell_measurement_reflns_used 3167
_cell_measurement_temperature 126
_cell_measurement_theta_max 25.69
_cell_measurement_theta_min 3.44
_cell_volume 1587.9(4)
_computing_structure_refinement 'SHELXL-97 (Sheldrick, 1997)'
_computing_structure_solution 'SHELXS-97 (Sheldrick, 1990)'
_diffrn_ambient_temperature 126
_diffrn_measured_fraction_theta_full 0.953
_diffrn_measured_fraction_theta_max 0.953
_diffrn_measurement_device_type
;
;
_diffrn_measurement_method
;
;
_diffrn_radiation_monochromator graphite
_diffrn_radiation_source 'fine-focus sealed tube'
_diffrn_radiation_type MoK\a
_diffrn_radiation_wavelength 0.71073
_diffrn_reflns_av_R_equivalents 0.0198
_diffrn_reflns_av_sigmaI/netI 0.0322
_diffrn_reflns_limit_h_max 5
_diffrn_reflns_limit_h_min -7
_diffrn_reflns_limit_k_max 15
_diffrn_reflns_limit_k_min -17
_diffrn_reflns_limit_l_max 17
_diffrn_reflns_limit_l_min -21
_diffrn_reflns_number 7654
_diffrn_reflns_theta_full 26.37
_diffrn_reflns_theta_max 26.37
_diffrn_reflns_theta_min 3.44
_exptl_absorpt_coefficient_mu 0.083
_exptl_absorpt_correction_T_max 0.98
_exptl_absorpt_correction_T_min 0.91
_exptl_absorpt_correction_type multi-scan
_exptl_absorpt_process_details 'SADABS, G.M. Sheldrick (1996)'
_exptl_crystal_colour colorless
_exptl_crystal_density_diffrn 1.248
_exptl_crystal_description rhombic
_exptl_crystal_F_000 640
_exptl_crystal_size_max 0.45
_exptl_crystal_size_mid 0.30
_exptl_crystal_size_min 0.26
_refine_diff_density_max 0.188
_refine_diff_density_min -0.143
_refine_diff_density_rms 0.034
_refine_ls_abs_structure_details 'Flack H D (1983), Acta Cryst. A39, 876-881'
_refine_ls_abs_structure_Flack 0.0(0)
_refine_ls_extinction_method none
_refine_ls_goodness_of_fit_ref 0.962
_refine_ls_hydrogen_treatment mixed
_refine_ls_matrix_type full
_refine_ls_number_parameters 302
_refine_ls_number_reflns 3008
_refine_ls_number_restraints 0
_refine_ls_restrained_S_all 0.962
_refine_ls_R_factor_all 0.0425
_refine_ls_R_factor_gt 0.0327
_refine_ls_shift/su_max 0.000
_refine_ls_shift/su_mean 0.000
_refine_ls_structure_factor_coef Fsqd
_refine_ls_weighting_details 'w=1/[\s^2^(Fo^2^)+(0.0528P)^2^+0.0000P] where P=(Fo^2^+2Fc^2^)/3'
_refine_ls_weighting_scheme calc
_refine_ls_wR_factor_gt 0.0749
_refine_ls_wR_factor_ref 0.0785
_reflns_number_gt 2473
_reflns_number_total 3008
_reflns_threshold_expression >2sigma(I)
_cod_data_source_file ja7111299-file006.cif
_cod_data_source_block shelxl
_cod_database_code 4107762

loop_
_symmetry_equiv_pos_as_xyz
'x, y, z'
'x+1/2, -y+1/2, -z'
'-x, y+1/2, -z+1/2'
'-x+1/2, -y, z+1/2'

loop_
_atom_site_label
_atom_site_type_symbol
_atom_site_fract_x
_atom_site_fract_y
_atom_site_fract_z
_atom_site_U_iso_or_equiv
_atom_site_adp_type
_atom_site_occupancy
_atom_site_symmetry_multiplicity
_atom_site_calc_flag
_atom_site_refinement_flags
O1 O 0.84034(17) 0.21285(7) 0.50562(6) 0.0366(3) Uani 1 1 d .
O2 O 0.7145(2) 0.36892(8) 0.63463(6) 0.0461(3) Uani 1 1 d .
O3 O 0.7400(2) 0.56663(7) 0.57664(5) 0.0378(3) Uani 1 1 d .
C1 C 0.8244(2) 0.28510(11) 0.46949(9) 0.0305(4) Uani 1 1 d .
C2 C 0.7661(3) 0.29583(12) 0.38479(9) 0.0356(4) Uani 1 1 d .
H2A H 0.613(3) 0.2934(11) 0.3812(8) 0.030(4) Uiso 1 1 d .
H2B H 0.820(3) 0.2455(12) 0.3505(9) 0.040(5) Uiso 1 1 d .
C3 C 0.8438(3) 0.39230(11) 0.35998(8) 0.0323(4) Uani 1 1 d .
C4 C 1.0708(3) 0.38457(14) 0.33675(11) 0.0396(4) Uani 1 1 d .
H4A H 1.152(3) 0.3573(11) 0.3767(9) 0.034(4) Uiso 1 1 d .
H4B H 1.124(3) 0.4464(15) 0.3241(11) 0.058(6) Uiso 1 1 d .
H4C H 1.091(3) 0.3447(12) 0.2907(10) 0.039(5) Uiso 1 1 d .
C5 C 0.7199(3) 0.43354(13) 0.29209(10) 0.0402(4) Uani 1 1 d .
H5A H 0.771(3) 0.4993(16) 0.2804(10) 0.052(5) Uiso 1 1 d .
H5B H 0.563(3) 0.4367(12) 0.3084(10) 0.042(5) Uiso 1 1 d .
H5C H 0.738(3) 0.3964(13) 0.2442(10) 0.048(5) Uiso 1 1 d .
C6 C 0.8266(2) 0.44987(11) 0.43721(9) 0.0288(3) Uani 1 1 d .
H6 H 0.925(2) 0.5021(11) 0.4382(9) 0.030(4) Uiso 1 1 d .
C7 C 0.6111(3) 0.48724(11) 0.45707(9) 0.0305(4) Uani 1 1 d .
H7A H 0.586(2) 0.5464(11) 0.4302(8) 0.025(4) Uiso 1 1 d .
H7B H 0.509(3) 0.4412(12) 0.4417(9) 0.031(4) Uiso 1 1 d .
C8 C 0.6058(3) 0.49441(10) 0.54656(9) 0.0333(4) Uani 1 1 d .
C9 C 0.7276(3) 0.40721(10) 0.57190(8) 0.0326(4) Uani 1 1 d .
C10 C 0.8697(3) 0.38098(10) 0.50459(9) 0.0291(3) Uani 1 1 d .
H10 H 1.006(3) 0.3805(11) 0.5233(9) 0.030(4) Uiso 1 1 d .
C11 C 0.3971(4) 0.50113(14) 0.58273(14) 0.0620(6) Uani 1 1 d .
C12A C 0.3159(7) 0.5437(2) 0.63655(19) 0.0287(7) Uani 0.50 1 d P
H12A H 0.198(7) 0.538(3) 0.650(2) 0.034(10) Uiso 0.50 1 d P
H12B H 0.411(6) 0.569(2) 0.6592(17) 0.021(8) Uiso 0.50 1 d P
C12B C 0.2518(9) 0.5308(3) 0.5639(4) 0.0676(12) Uani 0.50 1 d P
H12C H 0.090(11) 0.540(5) 0.608(4) 0.13(2) Uiso 0.50 1 d P
H12D H 0.253(10) 0.544(4) 0.507(3) 0.11(2) Uiso 0.50 1 d P
C13 C 0.7072(3) 0.65745(11) 0.54364(10) 0.0374(4) Uani 1 1 d .
H13A H 0.552(3) 0.6694(13) 0.5283(10) 0.043(5) Uiso 1 1 d .
H13B H 0.800(3) 0.6647(11) 0.4969(9) 0.033(4) Uiso 1 1 d .
C14 C 0.7651(3) 0.72830(10) 0.60485(8) 0.0307(4) Uani 1 1 d .
C15 C 0.9682(3) 0.74006(11) 0.62835(11) 0.0367(4) Uani 1 1 d .
H15 H 1.072(3) 0.7045(14) 0.6049(11) 0.051(5) Uiso 1 1 d .
C16 C 1.0179(3) 0.80164(13) 0.68838(11) 0.0419(4) Uani 1 1 d .
H16 H 1.158(3) 0.8086(13) 0.7057(11) 0.052(5) Uiso 1 1 d .
C17 C 0.8665(3) 0.85366(11) 0.72416(10) 0.0392(4) Uani 1 1 d .
H17 H 0.903(3) 0.8963(12) 0.7685(9) 0.041(5) Uiso 1 1 d .
C18 C 0.6638(3) 0.84322(12) 0.70098(10) 0.0402(4) Uani 1 1 d .
H18 H 0.560(3) 0.8730(12) 0.7268(9) 0.034(5) Uiso 1 1 d .
C19 C 0.6138(3) 0.78052(11) 0.64206(9) 0.0367(4) Uani 1 1 d .
H19 H 0.471(3) 0.7715(13) 0.6263(11) 0.045(5) Uiso 1 1 d .

loop_
_atom_site_aniso_label
_atom_site_aniso_U_11
_atom_site_aniso_U_22
_atom_site_aniso_U_33
_atom_site_aniso_U_23
_atom_site_aniso_U_13
_atom_site_aniso_U_12
O1 0.0349(7) 0.0270(6) 0.0479(6) 0.0029(5) 0.0024(5) 0.0001(5)
O2 0.0704(10) 0.0354(6) 0.0327(6) 0.0046(5) 0.0056(6) 0.0030(6)
O3 0.0614(8) 0.0226(5) 0.0295(5) -0.0007(4) -0.0041(5) -0.0029(5)
C1 0.0241(8) 0.0250(8) 0.0426(9) -0.0017(7) 0.0027(7) 0.0005(6)
C2 0.0386(11) 0.0317(9) 0.0364(9) -0.0074(7) 0.0007(8) -0.0015(8)
C3 0.0366(9) 0.0307(8) 0.0295(8) -0.0031(6) 0.0015(7) 0.0009(7)
C4 0.0427(11) 0.0394(10) 0.0368(10) -0.0008(8) 0.0051(8) 0.0034(9)
C5 0.0507(13) 0.0414(10) 0.0286(9) -0.0036(7) -0.0033(8) -0.0010(9)
C6 0.0298(8) 0.0260(8) 0.0305(8) -0.0012(6) -0.0027(7) -0.0024(7)
C7 0.0331(10) 0.0241(8) 0.0345(8) -0.0002(7) -0.0031(7) -0.0013(7)
C8 0.0411(10) 0.0241(8) 0.0349(8) -0.0011(6) 0.0058(7) -0.0016(7)
C9 0.0429(10) 0.0253(7) 0.0297(8) -0.0009(6) 0.0002(8) -0.0060(7)
C10 0.0280(9) 0.0268(8) 0.0323(8) -0.0010(6) -0.0025(7) -0.0011(6)
C11 0.0630(16) 0.0366(11) 0.0865(16) 0.0145(10) 0.0370(13) 0.0128(11)
C12A 0.029(2) 0.0338(17) 0.0231(16) -0.0001(13) 0.0048(17) -0.0034(16)
C12B 0.065(3) 0.052(3) 0.086(4) -0.013(2) 0.013(3) -0.007(3)
C13 0.0573(13) 0.0256(8) 0.0293(8) 0.0027(6) 0.0034(9) -0.0006(8)
C14 0.0419(10) 0.0213(7) 0.0288(7) 0.0044(6) 0.0049(7) -0.0015(7)
C15 0.0375(10) 0.0290(9) 0.0435(10) -0.0002(7) 0.0113(8) -0.0003(7)
C16 0.0387(12) 0.0399(10) 0.0470(10) -0.0019(8) 0.0019(9) -0.0102(8)
C17 0.0522(12) 0.0307(9) 0.0348(9) -0.0010(7) 0.0039(8) -0.0062(9)
C18 0.0507(12) 0.0317(9) 0.0382(9) -0.0026(7) 0.0084(9) 0.0084(9)
C19 0.0412(11) 0.0328(9) 0.0363(9) 0.0037(7) 0.0000(8) 0.0037(8)

loop_
_atom_type_symbol
_atom_type_description
_atom_type_scat_dispersion_real
_atom_type_scat_dispersion_imag
_atom_type_scat_source
C C 0.0033 0.0016 'International Tables Vol C Tables 4.2.6.8 and 6.1.1.4'
H H 0.0000 0.0000 'International Tables Vol C Tables 4.2.6.8 and 6.1.1.4'
O O 0.0106 0.0060 'International Tables Vol C Tables 4.2.6.8 and 6.1.1.4'

loop_
_geom_angle_atom_site_label_1
_geom_angle_atom_site_label_2
_geom_angle_atom_site_label_3
_geom_angle
C13 O3 C8 115.21(12)
O1 C1 C2 126.66(15)
O1 C1 C10 124.07(13)
C2 C1 C10 109.24(13)
C1 C2 C3 105.90(14)
C1 C2 H2A 107.9(9)
C3 C2 H2A 110.0(9)
C1 C2 H2B 113.6(10)
C3 C2 H2B 112.6(10)
H2A C2 H2B 106.8(14)
C5 C3 C4 109.98(14)
C5 C3 C2 112.68(15)
C4 C3 C2 108.74(14)
C5 C3 C6 113.04(13)
C4 C3 C6 108.99(14)
C2 C3 C6 103.13(12)
C3 C4 H4A 112.6(10)
C3 C4 H4B 109.1(12)
H4A C4 H4B 109.9(16)
C3 C4 H4C 112.2(11)
H4A C4 H4C 104.7(14)
H4B C4 H4C 108.2(15)
C3 C5 H5A 109.7(11)
C3 C5 H5B 109.2(9)
H5A C5 H5B 108.9(16)
C3 C5 H5C 110.6(11)
H5A C5 H5C 107.8(16)
H5B C5 H5C 110.7(15)
C7 C6 C10 103.17(12)
C7 C6 C3 115.91(13)
C10 C6 C3 105.66(12)
C7 C6 H6 108.7(9)
C10 C6 H6 111.0(9)
C3 C6 H6 111.9(9)
C8 C7 C6 105.26(13)
C8 C7 H7A 113.7(8)
C6 C7 H7A 110.8(9)
C8 C7 H7B 107.4(9)
C6 C7 H7B 108.8(10)
H7A C7 H7B 110.7(13)
O3 C8 C11 110.77(14)
O3 C8 C7 112.73(13)
C11 C8 C7 115.84(17)
O3 C8 C9 100.20(12)
C11 C8 C9 113.79(13)
C7 C8 C9 102.19(12)
O2 C9 C10 126.60(15)
O2 C9 C8 125.68(14)
C10 C9 C8 107.70(12)
C9 C10 C1 113.63(13)
C9 C10 C6 106.79(12)
C1 C10 C6 104.88(12)
C9 C10 H10 108.6(9)
C1 C10 H10 107.8(10)
C6 C10 H10 115.3(10)
C12B C11 C12A 69.2(4)
C12B C11 C8 134.1(4)
C12A C11 C8 137.2(3)
C11 C12A H12A 125(3)
C11 C12A H12B 105(2)
H12A C12A H12B 130(3)
C11 C12A H12C 99(3)
H12A C12A H12C 35(3)
H12B C12A H12C 152(3)
C11 C12B H12A 86.9(18)
C11 C12B H12C 125(3)
H12A C12B H12C 41(3)
C11 C12B H12D 111(4)
H12A C12B H12D 160(4)
H12C C12B H12D 124(5)
O3 C13 C14 108.09(12)
O3 C13 H13A 112.7(10)
C14 C13 H13A 107.4(10)
O3 C13 H13B 108.3(9)
C14 C13 H13B 109.1(9)
H13A C13 H13B 111.2(13)
C15 C14 C19 118.38(15)
C15 C14 C13 121.25(16)
C19 C14 C13 120.30(17)
C14 C15 C16 120.63(16)
C14 C15 H15 119.8(12)
C16 C15 H15 119.5(12)
C17 C16 C15 120.32(18)
C17 C16 H16 118.9(12)
C15 C16 H16 120.7(12)
C16 C17 C18 119.69(17)
C16 C17 H17 119.9(11)
C18 C17 H17 120.3(11)
C17 C18 C19 119.97(17)
C17 C18 H18 121.1(11)
C19 C18 H18 118.7(11)
C18 C19 C14 120.99(18)
C18 C19 H19 120.5(11)
C14 C19 H19 118.5(11)

loop_
_geom_bond_atom_site_label_1
_geom_bond_atom_site_label_2
_geom_bond_distance
O1 C1 1.2122(18)
O2 C9 1.2025(17)
O3 C13 1.4387(18)
O3 C8 1.4498(19)
C1 C2 1.495(2)
C1 C10 1.532(2)
C2 C3 1.537(2)
C2 H2A 0.995(18)
C2 H2B 0.992(18)
C3 C5 1.526(2)
C3 C4 1.530(3)
C3 C6 1.555(2)
C4 H4A 0.946(17)
C4 H4B 0.98(2)
C4 H4C 0.978(17)
C5 H5A 1.02(2)
C5 H5B 1.06(2)
C5 H5C 0.980(18)
C6 C7 1.537(2)
C6 C10 1.540(2)
C6 H6 0.989(17)
C7 C8 1.523(2)
C7 H7A 0.980(15)
C7 H7B 0.973(17)
C8 C11 1.491(3)
C8 C9 1.545(2)
C9 C10 1.517(2)
C10 H10 0.940(18)
C11 C12B 1.084(6)
C11 C12A 1.221(4)
C12A H12A 0.80(4)
C12A H12B 0.82(4)
C12A H12C 1.54(8)
C12B H12A 1.50(4)
C12B H12C 1.30(7)
C12B H12D 0.98(6)
C13 C14 1.504(2)
C13 H13A 1.055(19)
C13 H13B 1.001(16)
C14 C15 1.388(3)
C14 C19 1.389(2)
C15 C16 1.389(2)
C15 H15 0.94(2)
C16 C17 1.377(3)
C16 H16 0.96(2)
C17 C18 1.382(3)
C17 H17 0.999(17)
C18 C19 1.386(2)
C18 H18 0.911(17)
C19 H19 0.97(2)

loop_
_geom_torsion_atom_site_label_1
_geom_torsion_atom_site_label_2
_geom_torsion_atom_site_label_3
_geom_torsion_atom_site_label_4
_geom_torsion
O1 C1 C2 C3 -159.58(15)
C10 C1 C2 C3 18.50(18)
C1 C2 C3 C5 -153.57(14)
C1 C2 C3 C4 84.24(16)
C1 C2 C3 C6 -31.36(17)
C5 C3 C6 C7 41.30(19)
C4 C3 C6 C7 163.92(14)
C2 C3 C6 C7 -80.67(16)
C5 C3 C6 C10 154.83(14)
C4 C3 C6 C10 -82.55(15)
C2 C3 C6 C10 32.86(16)
C10 C6 C7 C8 36.69(15)
C3 C6 C7 C8 151.65(13)
C13 O3 C8 C11 -77.43(18)
C13 O3 C8 C7 54.20(18)
C13 O3 C8 C9 162.13(13)
C6 C7 C8 O3 68.88(16)
C6 C7 C8 C11 -162.07(13)
C6 C7 C8 C9 -37.79(16)
O3 C8 C9 O2 86.86(18)
C11 C8 C9 O2 -31.4(2)
C7 C8 C9 O2 -157.01(17)
O3 C8 C9 C10 -91.51(13)
C11 C8 C9 C10 150.26(16)
C7 C8 C9 C10 24.63(16)
O2 C9 C10 C1 64.1(2)
C8 C9 C10 C1 -117.57(14)
O2 C9 C10 C6 179.23(16)
C8 C9 C10 C6 -2.42(16)
O1 C1 C10 C9 -63.3(2)
C2 C1 C10 C9 118.52(15)
O1 C1 C10 C6 -179.62(15)
C2 C1 C10 C6 2.25(17)
C7 C6 C10 C9 -20.63(15)
C3 C6 C10 C9 -142.76(13)
C7 C6 C10 C1 100.26(14)
C3 C6 C10 C1 -21.86(16)
O3 C8 C11 C12B 98.3(5)
C7 C8 C11 C12B -31.7(5)
C9 C8 C11 C12B -149.7(4)
O3 C8 C11 C12A -10.3(4)
C7 C8 C11 C12A -140.3(3)
C9 C8 C11 C12A 101.6(3)
C8 O3 C13 C14 150.43(14)
O3 C13 C14 C15 68.14(19)
O3 C13 C14 C19 -108.68(17)
C19 C14 C15 C16 0.9(2)
C13 C14 C15 C16 -175.98(15)
C14 C15 C16 C17 -1.6(3)
C15 C16 C17 C18 1.1(3)
C16 C17 C18 C19 0.1(3)
C17 C18 C19 C14 -0.8(2)
C15 C14 C19 C18 0.3(2)
C13 C14 C19 C18 177.20(14)
